data_7107687
loop_
_publ_author_name
'Tanay Kundu'
'Subash Sahoo'
'Rahul Banerjee'

_publ_section_title
;
 Alkali earth metal (Ca, Sr, Ba) based thermostable metal-organic
 frameworks (MOFs) for proton conduction
;
_journal_name_full Chem.Commun.
_journal_page_first 4998
_journal_paper_doi 10.1039/c2cc31135f
_journal_volume 48
_journal_year 2012
_chemical_formula_moiety 'C80 H76 N8 O36 S4 Sr5'
_chemical_formula_sum 'C80 H76 N8 O36 S4 Sr5'
_chemical_formula_weight 2291.87
_chemical_name_common SrSBBA
_chemical_name_systematic
;
?
;
_space_group_IT_number 2
_symmetry_cell_setting triclinic
_symmetry_space_group_name_Hall '-P 1'
_symmetry_space_group_name_H-M 'P -1'
_atom_sites_solution_hydrogens geom
_atom_sites_solution_primary direct
_atom_sites_solution_secondary difmap
_audit_creation_method SHELXL-97
_cell_angle_alpha 60.919(9)
_cell_angle_beta 72.626(6)
_cell_angle_gamma 88.389(6)
_cell_formula_units_Z 1
_cell_length_a 13.9492(9)
_cell_length_b 15.6692(13)
_cell_length_c 15.9071(13)
_cell_measurement_temperature 293(2)
_cell_volume 2871.2(5)
_computing_cell_refinement 'Bruker SMART'
_computing_data_collection 'Bruker SMART'
_computing_data_reduction 'Bruker SMART'
_computing_molecular_graphics 'Bruker SHELXTL'
_computing_publication_material 'Bruker SHELXTL'
_computing_structure_refinement 'Bruker SHELXTL'
_computing_structure_solution 'Bruker SHELXTL'
_diffrn_ambient_temperature 293(2)
_diffrn_measured_fraction_theta_full 0.948
_diffrn_measured_fraction_theta_max 0.948
_diffrn_radiation_monochromator graphite
_diffrn_radiation_source 'fine-focus sealed tube'
_diffrn_radiation_type CuK\a
_diffrn_radiation_wavelength 1.54184
_diffrn_reflns_av_R_equivalents 0.0400
_diffrn_reflns_av_sigmaI/netI 0.0471
_diffrn_reflns_limit_h_max 11
_diffrn_reflns_limit_h_min -17
_diffrn_reflns_limit_k_max 18
_diffrn_reflns_limit_k_min -19
_diffrn_reflns_limit_l_max 19
_diffrn_reflns_limit_l_min -19
_diffrn_reflns_number 19525
_diffrn_reflns_theta_full 73.36
_diffrn_reflns_theta_max 73.36
_diffrn_reflns_theta_min 3.26
_exptl_absorpt_coefficient_mu 4.247
_exptl_absorpt_correction_T_max 0.712
_exptl_absorpt_correction_T_min 0.465
_exptl_absorpt_correction_type multi-scan
_exptl_absorpt_process_details 'Blessing, Acta Cryst. (1995) A51 33-58'
_exptl_crystal_colour Colorless
_exptl_crystal_density_diffrn 1.326
_exptl_crystal_density_method 'not measured'
_exptl_crystal_description Plate
_exptl_crystal_F_000 1154
_exptl_crystal_size_max 0.28
_exptl_crystal_size_mid 0.16
_exptl_crystal_size_min 0.08
_refine_diff_density_max 1.745
_refine_diff_density_min -1.153
_refine_diff_density_rms 0.153
_refine_ls_extinction_method none
_refine_ls_goodness_of_fit_ref 1.116
_refine_ls_hydrogen_treatment mixed
_refine_ls_matrix_type full
_refine_ls_number_parameters 527
_refine_ls_number_reflns 10945
_refine_ls_number_restraints 1
_refine_ls_restrained_S_all 1.116
_refine_ls_R_factor_all 0.0990
_refine_ls_R_factor_gt 0.0825
_refine_ls_shift/su_max 0.001
_refine_ls_shift/su_mean 0.000
_refine_ls_structure_factor_coef Fsqd
_refine_ls_weighting_details 'calc w=1/[\s^2^(Fo^2^)+(0.1491P)^2^+7.1816P] where P=(Fo^2^+2Fc^2^)/3'
_refine_ls_weighting_scheme calc
_refine_ls_wR_factor_gt 0.2336
_refine_ls_wR_factor_ref 0.2534
_reflns_number_gt 8511
_reflns_number_total 11542
_reflns_threshold_expression >2sigma(I)
_cod_data_source_file c2cc31135f.txt
_cod_data_source_block SrSBBA
_cod_database_code 7107687

loop_
_symmetry_equiv_pos_as_xyz
'x, y, z'
'-x, -y, -z'

loop_
_atom_site_label
_atom_site_type_symbol
_atom_site_fract_x
_atom_site_fract_y
_atom_site_fract_z
_atom_site_U_iso_or_equiv
_atom_site_adp_type
_atom_site_occupancy
_atom_site_symmetry_multiplicity
_atom_site_calc_flag
_atom_site_refinement_flags
C1 C 1.0568(5) 0.1058(5) 0.7266(5) 0.0428(14) Uani 1 1 d .
C2 C 0.9622(5) 0.1407(5) 0.7003(5) 0.0419(14) Uani 1 1 d .
C3 C 0.8697(5) 0.0793(5) 0.7545(5) 0.0434(14) Uani 1 1 d .
H3 H 0.8651 0.0169 0.8096 0.052 Uiso 1 1 calc R
C4 C 0.7842(5) 0.1107(6) 0.7266(5) 0.0462(15) Uani 1 1 d .
H4 H 0.7225 0.0695 0.7612 0.055 Uiso 1 1 calc R
C5 C 0.7933(5) 0.2058(6) 0.6456(6) 0.0495(17) Uani 1 1 d .
C6 C 0.8834(6) 0.2689(6) 0.5925(6) 0.0524(17) Uani 1 1 d .
H6 H 0.8874 0.3325 0.5394 0.063 Uiso 1 1 calc R
C7 C 0.9686(6) 0.2348(6) 0.6208(6) 0.0525(17) Uani 1 1 d .
H7 H 1.0304 0.2760 0.5858 0.063 Uiso 1 1 calc R
C8 C 0.6909(5) 0.1935(6) 0.5279(5) 0.0467(16) Uani 1 1 d .
C9 C 0.6223(5) 0.1119(6) 0.5636(5) 0.0507(17) Uani 1 1 d .
H9 H 0.5721 0.0852 0.6269 0.061 Uiso 1 1 calc R
C10 C 0.6308(6) 0.0714(6) 0.5017(5) 0.0516(17) Uani 1 1 d .
H10 H 0.5844 0.0175 0.5232 0.062 Uiso 1 1 calc R
C11 C 0.7079(5) 0.1099(6) 0.4072(6) 0.0506(16) Uani 1 1 d .
C12 C 0.7729(6) 0.1899(6) 0.3755(5) 0.0512(17) Uani 1 1 d .
H12 H 0.8234 0.2160 0.3125 0.061 Uiso 1 1 calc R
C13 C 0.7673(6) 0.2348(7) 0.4336(6) 0.0560(18) Uani 1 1 d .
H13 H 0.8126 0.2900 0.4105 0.067 Uiso 1 1 calc R
C14 C 0.7178(6) 0.0590(6) 0.3472(6) 0.056(2) Uani 1 1 d .
C15 C 0.5753(7) -0.2336(8) 0.4483(7) 0.074(3) Uani 1 1 d .
H15 H 0.5696 -0.1832 0.4638 0.089 Uiso 1 1 calc R
C16 C 0.4537(9) -0.3416(9) 0.6144(9) 0.095(3) Uiso 1 1 d .
H16A H 0.4549 -0.2858 0.6240 0.142 Uiso 1 1 calc R
H16B H 0.4720 -0.3965 0.6670 0.142 Uiso 1 1 calc R
H16C H 0.3867 -0.3587 0.6174 0.142 Uiso 1 1 calc R
C17 C 0.5274(10) -0.3994(9) 0.4967(10) 0.107(4) Uani 1 1 d .
H17A H 0.5831 -0.3821 0.4358 0.160 Uiso 1 1 calc R
H17B H 0.4651 -0.4108 0.4872 0.160 Uiso 1 1 calc R
H17C H 0.5368 -0.4582 0.5524 0.160 Uiso 1 1 calc R
C18 C 0.5593(17) -0.0497(16) 0.1399(17) 0.159(7) Uiso 1 1 d .
C19 C 0.4515(14) -0.0840(13) 0.0463(14) 0.129(5) Uiso 1 1 d .
C20 C 0.8328(12) 0.3736(12) 0.0405(13) 0.118(4) Uiso 1 1 d .
H20 H 0.8731 0.3844 -0.0230 0.141 Uiso 1 1 calc R
C21 C 0.6909(16) 0.4086(16) 0.1415(16) 0.169(8) Uiso 1 1 d .
H21A H 0.7228 0.3809 0.1931 0.254 Uiso 1 1 calc R
H21B H 0.6368 0.3611 0.1574 0.254 Uiso 1 1 calc R
H21C H 0.6641 0.4667 0.1386 0.254 Uiso 1 1 calc R
C23 C 0.8506(5) 0.1514(5) -0.0310(5) 0.0406(13) Uani 1 1 d .
C24 C 0.7745(5) 0.2207(5) -0.0601(5) 0.0407(14) Uani 1 1 d .
C25 C 0.7022(6) 0.2342(6) 0.0117(6) 0.0517(17) Uani 1 1 d .
H25 H 0.7015 0.2023 0.0788 0.062 Uiso 1 1 calc R
C26 C 0.6313(6) 0.2950(6) -0.0163(6) 0.0538(17) Uani 1 1 d .
H26 H 0.5820 0.3038 0.0319 0.065 Uiso 1 1 calc R
C27 C 0.6332(5) 0.3430(5) -0.1164(6) 0.0442(15) Uani 1 1 d .
C28 C 0.7055(5) 0.3307(5) -0.1896(5) 0.0465(15) Uani 1 1 d .
H28 H 0.7056 0.3625 -0.2565 0.056 Uiso 1 1 calc R
C29 C 0.7772(5) 0.2706(5) -0.1617(5) 0.0463(15) Uani 1 1 d .
H29 H 0.8275 0.2631 -0.2104 0.056 Uiso 1 1 calc R
C30 C 0.4364(5) 0.3389(5) -0.1238(6) 0.0477(16) Uani 1 1 d .
C31 C 0.3629(6) 0.2957(7) -0.0278(7) 0.059(2) Uani 1 1 d .
H31 H 0.3699 0.3077 0.0220 0.070 Uiso 1 1 calc R
C32 C 0.2797(5) 0.2347(6) -0.0078(6) 0.0532(18) Uani 1 1 d .
H32 H 0.2288 0.2077 0.0551 0.064 Uiso 1 1 calc R
C33 C 0.2711(5) 0.2133(5) -0.0807(5) 0.0413(14) Uani 1 1 d .
C34 C 0.3469(6) 0.2550(6) -0.1744(6) 0.0554(18) Uani 1 1 d .
H34 H 0.3421 0.2409 -0.2236 0.067 Uiso 1 1 calc R
C35 C 0.4292(6) 0.3172(6) -0.1953(6) 0.0559(18) Uani 1 1 d .
H35 H 0.4800 0.3444 -0.2583 0.067 Uiso 1 1 calc R
C36 C 0.1790(5) 0.1453(4) -0.0556(5) 0.0392(13) Uani 1 1 d .
C39 C 0.7574(18) 0.5222(17) -0.0518(17) 0.180(8) Uiso 1 1 d .
H39A H 0.6934 0.5446 -0.0354 0.269 Uiso 1 1 calc R
H39B H 0.7615 0.5040 -0.1022 0.269 Uiso 1 1 calc R
H39C H 0.8115 0.5741 -0.0779 0.269 Uiso 1 1 calc R
C41 C 1.0717(19) 0.3621(18) -0.1241(19) 0.175(8) Uiso 1 1 d .
H41 H 1.0930 0.4039 -0.1051 0.210 Uiso 1 1 calc R
C42 C 1.0855(15) 0.3312(14) -0.2549(15) 0.151(6) Uiso 1 1 d .
H42D H 1.0347 0.3637 -0.2839 0.226 Uiso 1 1 calc R
H43E H 1.0564 0.2659 -0.1996 0.226 Uiso 1 1 calc R
H42E H 1.1404 0.3274 -0.3059 0.226 Uiso 1 1 calc R
C43 C 1.1979(17) 0.4687(15) -0.2984(16) 0.191(9) Uiso 1 1 d D
H43A H 1.2512 0.4453 -0.3326 0.286 Uiso 1 1 calc R
H43B H 1.2256 0.5017 -0.2717 0.286 Uiso 1 1 calc R
H43C H 1.1665 0.5140 -0.3458 0.286 Uiso 1 1 calc R
C44 C 1.087(3) 0.207(3) 0.230(3) 0.33(2) Uiso 1 1 d .
H100 H 1.1310 0.2163 0.2599 0.499 Uiso 1 1 calc R
N2 N 0.7665(10) 0.4349(9) 0.0417(9) 0.121(4) Uani 1 1 d .
N3 N 0.5230(5) -0.3181(6) 0.5190(5) 0.0655(19) Uani 1 1 d .
N4 N 0.5206(12) -0.0144(13) 0.0600(11) 0.158(6) Uani 1 1 d .
N5 N 1.1240(9) 0.3873(8) -0.2171(9) 0.103(3) Uiso 1 1 d D
O1 O 1.1403(4) 0.1584(4) 0.6648(4) 0.0653(16) Uani 1 1 d .
O2 O 1.0489(3) 0.0256(3) 0.8083(3) 0.0389(9) Uani 1 1 d .
O3 O 0.5952(4) 0.2003(6) 0.6924(5) 0.0734(19) Uani 1 1 d .
O4 O 0.7062(5) 0.3504(5) 0.5423(5) 0.0745(19) Uani 1 1 d .
O5 O 0.7956(4) 0.0858(4) 0.2706(4) 0.0595(14) Uani 1 1 d .
O6 O 0.6477(6) -0.0070(5) 0.3723(6) 0.0837(19) Uiso 1 1 d .
O7 O 1.0280(8) 0.1049(8) 0.2806(8) 0.127(3) Uiso 1 1 d .
O8 O 1.0765(12) 0.3122(12) 0.1141(12) 0.181(5) Uiso 1 1 d .
O9 O 0.8466(6) 0.3035(6) 0.1152(6) 0.097(2) Uani 1 1 d .
O10 O 0.6323(4) -0.2118(4) 0.3619(4) 0.0577(13) Uani 1 1 d .
O12 O 0.6073(7) -0.0060(7) 0.1550(7) 0.103(2) Uiso 1 1 d .
O13 O 1.0047(6) 0.3010(6) -0.0567(7) 0.093(2) Uiso 1 1 d .
O14 O 0.8489(3) 0.1072(3) 0.0611(3) 0.0431(10) Uani 1 1 d .
O15 O 0.9117(4) 0.1395(4) -0.0968(4) 0.0590(14) Uani 1 1 d .
O16 O 0.5778(4) 0.4861(4) -0.2591(5) 0.0705(18) Uani 1 1 d .
O17 O 0.5106(4) 0.4602(5) -0.0842(6) 0.080(2) Uani 1 1 d .
O18 O 0.1054(3) 0.1257(4) 0.0207(4) 0.0462(11) Uani 1 1 d .
O19 O 0.1823(3) 0.1141(4) -0.1161(3) 0.0429(10) Uani 1 1 d .
S1 S 0.68741(15) 0.24587(17) 0.60475(16) 0.0589(5) Uani 1 1 d .
S2 S 0.54091(13) 0.42038(14) -0.15136(18) 0.0577(5) Uani 1 1 d .
Sr1 Sr 0.96166(4) 0.16774(5) 0.12987(5) 0.04268(19) Uani 1 1 d .
Sr2 Sr 0.74804(4) -0.04881(5) 0.23306(4) 0.03927(19) Uani 1 1 d .
Sr3 Sr 1.0000 0.0000 0.0000 0.0339(2) Uani 1 2 d S

loop_
_atom_site_aniso_label
_atom_site_aniso_U_11
_atom_site_aniso_U_22
_atom_site_aniso_U_33
_atom_site_aniso_U_23
_atom_site_aniso_U_13
_atom_site_aniso_U_12
C1 0.029(3) 0.056(4) 0.044(3) -0.022(3) -0.019(3) 0.008(3)
C2 0.039(3) 0.057(4) 0.041(3) -0.027(3) -0.023(3) 0.015(3)
C3 0.035(3) 0.063(4) 0.043(3) -0.031(3) -0.020(3) 0.012(3)
C4 0.038(3) 0.068(4) 0.050(4) -0.037(3) -0.024(3) 0.016(3)
C5 0.049(4) 0.075(5) 0.055(4) -0.045(4) -0.036(3) 0.031(3)
C6 0.056(4) 0.059(4) 0.052(4) -0.026(3) -0.035(3) 0.019(3)
C7 0.050(4) 0.064(4) 0.050(4) -0.024(3) -0.031(3) 0.010(3)
C8 0.045(4) 0.071(4) 0.048(4) -0.038(3) -0.033(3) 0.027(3)
C9 0.035(3) 0.081(5) 0.042(3) -0.036(4) -0.012(3) 0.017(3)
C10 0.048(4) 0.071(5) 0.042(4) -0.038(4) -0.006(3) 0.003(3)
C11 0.033(3) 0.058(4) 0.065(5) -0.034(4) -0.015(3) 0.003(3)
C12 0.048(4) 0.069(5) 0.042(4) -0.035(3) -0.008(3) 0.006(3)
C13 0.050(4) 0.075(5) 0.062(5) -0.045(4) -0.024(4) 0.010(4)
C14 0.050(4) 0.080(5) 0.057(4) -0.057(4) -0.002(3) -0.009(4)
C15 0.051(5) 0.100(7) 0.060(5) -0.029(5) -0.024(4) 0.022(5)
C17 0.090(8) 0.092(8) 0.103(9) -0.009(7) -0.056(7) 0.005(6)
C23 0.041(3) 0.049(3) 0.041(3) -0.025(3) -0.022(3) 0.017(3)
C24 0.033(3) 0.056(4) 0.042(3) -0.030(3) -0.016(3) 0.016(3)
C25 0.048(4) 0.073(5) 0.044(4) -0.036(4) -0.018(3) 0.023(3)
C26 0.043(4) 0.071(5) 0.061(4) -0.043(4) -0.018(3) 0.022(3)
C27 0.033(3) 0.045(3) 0.063(4) -0.029(3) -0.024(3) 0.013(3)
C28 0.049(4) 0.053(4) 0.047(4) -0.026(3) -0.028(3) 0.015(3)
C29 0.039(3) 0.064(4) 0.044(3) -0.031(3) -0.019(3) 0.019(3)
C30 0.026(3) 0.046(4) 0.071(5) -0.028(3) -0.018(3) 0.010(3)
C31 0.042(4) 0.088(6) 0.074(5) -0.059(5) -0.020(4) 0.012(4)
C32 0.032(3) 0.083(5) 0.055(4) -0.047(4) -0.007(3) 0.009(3)
C33 0.034(3) 0.054(4) 0.047(3) -0.031(3) -0.018(3) 0.015(3)
C34 0.046(4) 0.070(5) 0.048(4) -0.031(4) -0.009(3) -0.008(3)
C35 0.042(4) 0.073(5) 0.049(4) -0.030(4) -0.010(3) -0.003(3)
C36 0.034(3) 0.036(3) 0.037(3) -0.011(2) -0.010(2) 0.001(2)
N2 0.144(10) 0.122(9) 0.086(7) -0.049(6) -0.034(7) 0.071(8)
N3 0.049(4) 0.073(5) 0.048(4) -0.014(3) -0.012(3) 0.019(3)
N4 0.134(11) 0.191(15) 0.124(11) -0.038(10) -0.079(9) 0.005(10)
O1 0.038(3) 0.076(4) 0.055(3) -0.010(3) -0.020(2) -0.003(2)
O2 0.034(2) 0.056(3) 0.036(2) -0.026(2) -0.0190(17) 0.0154(18)
O3 0.049(3) 0.153(6) 0.080(4) -0.095(4) -0.041(3) 0.053(3)
O4 0.101(5) 0.086(4) 0.102(5) -0.072(4) -0.079(4) 0.060(4)
O5 0.043(3) 0.085(4) 0.060(3) -0.054(3) 0.002(2) -0.007(3)
O9 0.098(6) 0.094(5) 0.079(5) -0.032(4) -0.025(4) 0.038(4)
O10 0.037(3) 0.080(4) 0.049(3) -0.031(3) -0.007(2) 0.000(2)
O14 0.039(2) 0.055(3) 0.040(2) -0.023(2) -0.0210(19) 0.0154(19)
O15 0.060(3) 0.085(4) 0.044(3) -0.038(3) -0.026(2) 0.043(3)
O16 0.044(3) 0.049(3) 0.104(5) -0.018(3) -0.042(3) 0.008(2)
O17 0.049(3) 0.083(4) 0.166(7) -0.092(5) -0.058(4) 0.035(3)
O18 0.032(2) 0.068(3) 0.047(3) -0.037(2) -0.0071(19) 0.001(2)
O19 0.033(2) 0.059(3) 0.045(2) -0.033(2) -0.0133(19) 0.0070(19)
S1 0.0594(11) 0.0938(14) 0.0722(12) -0.0635(12) -0.0492(10) 0.0456(10)
S2 0.0381(9) 0.0498(9) 0.0982(15) -0.0380(10) -0.0384(10) 0.0167(7)
Sr1 0.0325(3) 0.0567(4) 0.0440(3) -0.0313(3) -0.0086(2) 0.0071(2)
Sr2 0.0257(3) 0.0625(4) 0.0387(3) -0.0314(3) -0.0119(2) 0.0076(2)
Sr3 0.0248(4) 0.0468(4) 0.0362(4) -0.0232(3) -0.0137(3) 0.0104(3)

loop_
_atom_type_symbol
_atom_type_description
_atom_type_scat_dispersion_real
_atom_type_scat_dispersion_imag
_atom_type_scat_source
C C 0.0181 0.0091 'International Tables Vol C Tables 4.2.6.8 and 6.1.1.4'
H H 0.0000 0.0000 'International Tables Vol C Tables 4.2.6.8 and 6.1.1.4'
N N 0.0311 0.0180 'International Tables Vol C Tables 4.2.6.8 and 6.1.1.4'
O O 0.0492 0.0322 'International Tables Vol C Tables 4.2.6.8 and 6.1.1.4'
S S 0.3331 0.5567 'International Tables Vol C Tables 4.2.6.8 and 6.1.1.4'
Sr Sr -0.3528 1.8200 'International Tables Vol C Tables 4.2.6.8 and 6.1.1.4'

loop_
_geom_angle_atom_site_label_1
_geom_angle_atom_site_label_2
_geom_angle_atom_site_label_3
_geom_angle
_geom_angle_site_symmetry_1
_geom_angle_site_symmetry_3
O1 C1 O2 123.4(6) . .
O1 C1 C2 117.4(6) . .
O2 C1 C2 119.2(6) . .
O1 C1 Sr2 58.9(3) . 2_756
O2 C1 Sr2 64.5(3) . 2_756
C2 C1 Sr2 176.3(5) . 2_756
C7 C2 C3 120.0(6) . .
C7 C2 C1 119.1(6) . .
C3 C2 C1 120.9(6) . .
C2 C3 C4 120.3(7) . .
C2 C3 H3 119.9 . .
C4 C3 H3 119.9 . .
C3 C4 C5 118.3(7) . .
C3 C4 H4 120.9 . .
C5 C4 H4 120.9 . .
C6 C5 C4 122.5(6) . .
C6 C5 S1 118.1(6) . .
C4 C5 S1 119.3(6) . .
C5 C6 C7 118.0(7) . .
C5 C6 H6 121.0 . .
C7 C6 H6 121.0 . .
C2 C7 C6 120.8(7) . .
C2 C7 H7 119.6 . .
C6 C7 H7 119.6 . .
C9 C8 C13 122.5(6) . .
C9 C8 S1 120.0(5) . .
C13 C8 S1 117.5(6) . .
C8 C9 C10 117.6(6) . .
C8 C9 H9 121.2 . .
C10 C9 H9 121.2 . .
C9 C10 C11 121.3(7) . .
C9 C10 H10 119.3 . .
C11 C10 H10 119.3 . .
C12 C11 C10 118.7(7) . .
C12 C11 C14 122.2(7) . .
C10 C11 C14 119.0(6) . .
C11 C12 C13 122.6(7) . .
C11 C12 H12 118.7 . .
C13 C12 H12 118.7 . .
C12 C13 C8 117.2(7) . .
C12 C13 H13 121.4 . .
C8 C13 H13 121.4 . .
O5 C14 O6 122.2(6) . .
O5 C14 C11 117.7(6) . .
O6 C14 C11 120.0(7) . .
O5 C14 Sr2 61.2(3) . .
O6 C14 Sr2 61.3(4) . .
C11 C14 Sr2 176.3(6) . .
O10 C15 N3 127.5(11) . .
O10 C15 H15 116.3 . .
N3 C15 H15 116.3 . .
N3 C16 H16A 109.5 . .
N3 C16 H16B 109.5 . .
H16A C16 H16B 109.5 . .
N3 C16 H16C 109.5 . .
H16A C16 H16C 109.5 . .
H16B C16 H16C 109.5 . .
N3 C17 H17A 109.5 . .
N3 C17 H17B 109.5 . .
H17A C17 H17B 109.5 . .
N3 C17 H17C 109.5 . .
H17A C17 H17C 109.5 . .
H17B C17 H17C 109.5 . .
O12 C18 N4 127(2) . .
O12 C18 Sr2 33.7(11) . .
N4 C18 Sr2 150.9(15) . .
N4 C19 N4 77.5(12) 2_655 .
O9 C20 N2 126.3(15) . .
O9 C20 H20 116.8 . .
N2 C20 H20 116.8 . .
N2 C21 H21A 109.5 . .
N2 C21 H21B 109.5 . .
H21A C21 H21B 109.5 . .
N2 C21 H21C 109.5 . .
H21A C21 H21C 109.5 . .
H21B C21 H21C 109.5 . .
O15 C23 O14 122.6(6) . .
O15 C23 C24 118.8(6) . .
O14 C23 C24 118.7(6) . .
O15 C23 Sr3 52.9(3) . .
O14 C23 Sr3 70.1(3) . .
C24 C23 Sr3 169.3(4) . .
C25 C24 C29 120.2(6) . .
C25 C24 C23 121.0(6) . .
C29 C24 C23 118.8(6) . .
C26 C25 C24 119.7(7) . .
C26 C25 H25 120.1 . .
C24 C25 H25 120.1 . .
C25 C26 C27 119.9(6) . .
C25 C26 H26 120.0 . .
C27 C26 H26 120.0 . .
C26 C27 C28 121.2(6) . .
C26 C27 S2 119.5(5) . .
C28 C27 S2 119.3(5) . .
C29 C28 C27 118.9(6) . .
C29 C28 H28 120.6 . .
C27 C28 H28 120.6 . .
C28 C29 C24 120.0(6) . .
C28 C29 H29 120.0 . .
C24 C29 H29 120.0 . .
C35 C30 C31 120.6(6) . .
C35 C30 S2 120.2(6) . .
C31 C30 S2 119.2(6) . .
C32 C31 C30 118.9(7) . .
C32 C31 H31 120.5 . .
C30 C31 H31 120.5 . .
C31 C32 C33 120.7(7) . .
C31 C32 H32 119.6 . .
C33 C32 H32 119.6 . .
C34 C33 C32 119.0(6) . .
C34 C33 C36 121.8(6) . .
C32 C33 C36 119.2(6) . .
C35 C34 C33 120.4(7) . .
C35 C34 H34 119.8 . .
C33 C34 H34 119.8 . .
C30 C35 C34 120.2(7) . .
C30 C35 H35 119.9 . .
C34 C35 H35 119.9 . .
O18 C36 O19 124.4(6) . .
O18 C36 C33 118.5(6) . .
O19 C36 C33 117.1(5) . .
O18 C36 Sr3 61.9(3) . 1_455
O19 C36 Sr3 62.7(3) . 1_455
C33 C36 Sr3 177.0(4) . 1_455
N2 C39 H39A 109.5 . .
N2 C39 H39B 109.5 . .
H39A C39 H39B 109.5 . .
N2 C39 H39C 109.5 . .
H39A C39 H39C 109.5 . .
H39B C39 H39C 109.5 . .
O13 C41 N5 138(2) . .
O13 C41 H41 111.0 . .
N5 C41 H41 111.0 . .
N5 C42 H42D 109.5 . .
N5 C42 H43E 109.5 . .
H42D C42 H43E 109.5 . .
N5 C42 H42E 109.5 . .
H42D C42 H42E 109.5 . .
H43E C42 H42E 109.5 . .
N5 C43 H43A 109.5 . .
N5 C43 H43B 109.5 . .
H43A C43 H43B 109.5 . .
N5 C43 H43C 109.5 . .
H43A C43 H43C 109.5 . .
H43B C43 H43C 109.5 . .
O7 C44 O8 123(3) . .
O7 C44 Sr1 60.4(16) . .
O8 C44 Sr1 63.2(14) . .
O7 C44 H100 118.3 . .
O8 C44 H100 118.3 . .
Sr1 C44 H100 174.9 . .
C20 N2 C21 117.0(14) . .
C20 N2 C39 123.8(15) . .
C21 N2 C39 118.9(15) . .
C15 N3 C16 127.8(10) . .
C15 N3 C17 118.1(9) . .
C16 N3 C17 113.9(9) . .
C18 N4 C19 133.0(17) . 2_655
C18 N4 C19 122.9(17) . .
C19 N4 C19 102.5(12) 2_655 .
C41 N5 C43 134.9(19) . .
C41 N5 C42 113.2(17) . .
C43 N5 C42 110.6(15) . .
C1 O1 Sr2 96.4(4) . 2_756
C1 O2 Sr1 137.4(4) . 2_756
C1 O2 Sr2 90.4(3) . 2_756
Sr1 O2 Sr2 93.21(13) 2_756 2_756
C1 O2 Sr3 126.8(4) . 1_556
Sr1 O2 Sr3 95.00(13) 2_756 1_556
Sr2 O2 Sr3 95.75(12) 2_756 1_556
C14 O5 Sr1 166.3(4) . .
C14 O5 Sr2 93.9(4) . .
Sr1 O5 Sr2 99.80(16) . .
C14 O6 Sr2 93.4(5) . .
C44 O7 Sr1 88.6(18) . .
C44 O8 Sr1 79.2(16) . .
C20 O9 Sr1 131.1(10) . .
C15 O10 Sr2 125.7(7) . .
C18 O12 Sr2 132.0(14) . .
C41 O13 Sr1 140.4(14) . .
C23 O14 Sr1 124.5(4) . .
C23 O14 Sr2 137.9(4) . .
Sr1 O14 Sr2 97.64(14) . .
C23 O14 Sr3 85.5(4) . .
Sr1 O14 Sr3 93.58(13) . .
Sr2 O14 Sr3 94.13(14) . .
C23 O15 Sr3 104.3(4) . .
C36 O18 Sr1 154.5(5) . 1_455
C36 O18 Sr3 94.2(4) . 1_455
Sr1 O18 Sr3 99.90(15) 1_455 1_455
C36 O19 Sr2 159.4(4) . 2_655
C36 O19 Sr3 92.8(4) . 1_455
Sr2 O19 Sr3 102.06(16) 2_655 1_455
O4 S1 O3 119.2(4) . .
O4 S1 C8 108.8(4) . .
O3 S1 C8 108.0(4) . .
O4 S1 C5 108.3(4) . .
O3 S1 C5 109.0(4) . .
C8 S1 C5 102.2(3) . .
O16 S2 O17 119.5(4) . .
O16 S2 C27 108.6(3) . .
O17 S2 C27 108.1(4) . .
O16 S2 C30 107.9(4) . .
O17 S2 C30 107.7(4) . .
C27 S2 C30 104.1(3) . .
O5 Sr1 O18 139.06(17) . 1_655
O5 Sr1 O13 132.1(2) . .
O18 Sr1 O13 70.2(2) 1_655 .
O5 Sr1 O7 81.8(3) . .
O18 Sr1 O7 96.3(3) 1_655 .
O13 Sr1 O7 141.6(3) . .
O5 Sr1 O14 73.11(16) . .
O18 Sr1 O14 84.24(14) 1_655 .
O13 Sr1 O14 75.4(2) . .
O7 Sr1 O14 140.9(3) . .
O5 Sr1 O9 72.7(2) . .
O18 Sr1 O9 140.9(2) 1_655 .
O13 Sr1 O9 70.7(3) . .
O7 Sr1 O9 113.7(3) . .
O14 Sr1 O9 87.3(2) . .
O5 Sr1 O8 121.6(4) . .
O18 Sr1 O8 94.7(4) 1_655 .
O13 Sr1 O8 76.6(4) . .
O7 Sr1 O8 68.6(4) . .
O14 Sr1 O8 150.5(4) . .
O9 Sr1 O8 75.0(4) . .
O5 Sr1 O2 73.23(16) . 2_756
O18 Sr1 O2 66.34(14) 1_655 2_756
O13 Sr1 O2 122.9(2) . 2_756
O7 Sr1 O2 79.1(3) . 2_756
O14 Sr1 O2 65.22(13) . 2_756
O9 Sr1 O2 141.1(2) . 2_756
O8 Sr1 O2 140.6(4) . 2_756
O5 Sr1 C44 102.8(8) . .
O18 Sr1 C44 95.0(8) 1_655 .
O13 Sr1 C44 112.1(9) . .
O7 Sr1 C44 31.1(8) . .
O14 Sr1 C44 171.9(9) . .
O9 Sr1 C44 98.3(9) . .
O8 Sr1 C44 37.6(8) . .
O2 Sr1 C44 107.0(9) 2_756 .
O5 Sr1 Sr2 41.00(11) . .
O18 Sr1 Sr2 100.79(11) 1_655 .
O13 Sr1 Sr2 116.66(19) . .
O7 Sr1 Sr2 101.0(3) . .
O14 Sr1 Sr2 41.43(10) . .
O9 Sr1 Sr2 97.6(2) . .
O8 Sr1 Sr2 162.3(3) . .
O2 Sr1 Sr2 43.57(9) 2_756 .
C44 Sr1 Sr2 131.3(9) . .
O5 Sr1 Sr3 102.22(12) . .
O18 Sr1 Sr3 41.46(10) 1_655 .
O13 Sr1 Sr3 79.84(18) . .
O7 Sr1 Sr3 114.3(2) . .
O14 Sr1 Sr3 46.22(10) . .
O9 Sr1 Sr3 130.3(2) . .
O8 Sr1 Sr3 135.5(3) . .
O2 Sr1 Sr3 43.04(9) 2_756 .
C44 Sr1 Sr3 130.0(8) . .
Sr2 Sr1 Sr3 61.322(14) . .
O19 Sr2 O12 85.1(2) 2_655 .
O19 Sr2 O10 90.06(17) 2_655 .
O12 Sr2 O10 84.4(2) . .
O19 Sr2 O1 85.48(18) 2_655 2_756
O12 Sr2 O1 158.1(3) . 2_756
O10 Sr2 O1 75.83(17) . 2_756
O19 Sr2 O5 140.44(15) 2_655 .
O12 Sr2 O5 111.4(3) . .
O10 Sr2 O5 125.98(17) . .
O1 Sr2 O5 88.2(2) 2_756 .
O19 Sr2 O6 169.4(2) 2_655 .
O12 Sr2 O6 90.7(3) . .
O10 Sr2 O6 79.8(2) . .
O1 Sr2 O6 95.0(2) 2_756 .
O5 Sr2 O6 50.13(19) . .
O19 Sr2 O14 76.14(15) 2_655 .
O12 Sr2 O14 82.3(2) . .
O10 Sr2 O14 161.59(16) . .
O1 Sr2 O14 114.42(15) 2_756 .
O5 Sr2 O14 71.16(16) . .
O6 Sr2 O14 112.99(19) . .
O19 Sr2 O2 74.76(13) 2_655 2_756
O12 Sr2 O2 144.4(2) . 2_756
O10 Sr2 O2 123.89(16) . 2_756
O1 Sr2 O2 49.81(15) 2_756 2_756
O5 Sr2 O2 71.50(15) . 2_756
O6 Sr2 O2 113.55(19) . 2_756
O14 Sr2 O2 64.63(13) . 2_756
O19 Sr2 C14 165.20(17) 2_655 .
O12 Sr2 C14 103.3(3) . .
O10 Sr2 C14 102.7(2) . .
O1 Sr2 C14 90.4(2) 2_756 .
O5 Sr2 C14 24.95(18) . .
O6 Sr2 C14 25.3(2) . .
O14 Sr2 C14 92.76(19) . .
O2 Sr2 C14 91.73(17) 2_756 .
O19 Sr2 C1 78.98(17) 2_655 2_756
O12 Sr2 C1 163.6(3) . 2_756
O10 Sr2 C1 99.68(18) . 2_756
O1 Sr2 C1 24.69(17) 2_756 2_756
O5 Sr2 C1 79.21(19) . 2_756
O6 Sr2 C1 105.7(2) . 2_756
O14 Sr2 C1 89.73(16) . 2_756
O2 Sr2 C1 25.12(16) 2_756 2_756
C14 Sr2 C1 91.4(2) . 2_756
O19 Sr2 C18 75.7(4) 2_655 .
O12 Sr2 C18 14.2(4) . .
O10 Sr2 C18 74.1(4) . .
O1 Sr2 C18 144.2(4) 2_756 .
O5 Sr2 C18 125.3(4) . .
O6 Sr2 C18 98.2(4) . .
O14 Sr2 C18 90.5(4) . .
O2 Sr2 C18 145.1(4) 2_756 .
C14 Sr2 C18 114.7(4) . .
C1 Sr2 C18 153.9(4) 2_756 .
O19 Sr2 Sr1 101.28(10) 2_655 .
O12 Sr2 Sr1 116.3(2) . .
O10 Sr2 Sr1 156.91(12) . .
O1 Sr2 Sr1 84.99(12) 2_756 .
O5 Sr2 Sr1 39.20(11) . .
O6 Sr2 Sr1 89.31(16) . .
O14 Sr2 Sr1 40.92(10) . .
O2 Sr2 Sr1 43.22(10) 2_756 .
C14 Sr2 Sr1 64.15(14) . .
C1 Sr2 Sr1 63.56(13) 2_756 .
C18 Sr2 Sr1 128.0(4) . .
O15 Sr3 O15 180.0 2_755 .
O15 Sr3 O18 89.26(18) 2_755 2_655
O15 Sr3 O18 90.74(18) . 2_655
O15 Sr3 O18 90.74(18) 2_755 1_655
O15 Sr3 O18 89.26(18) . 1_655
O18 Sr3 O18 180.0 2_655 1_655
O15 Sr3 O19 89.35(17) 2_755 1_655
O15 Sr3 O19 90.65(17) . 1_655
O18 Sr3 O19 131.57(13) 2_655 1_655
O18 Sr3 O19 48.43(13) 1_655 1_655
O15 Sr3 O19 90.65(17) 2_755 2_655
O15 Sr3 O19 89.35(17) . 2_655
O18 Sr3 O19 48.43(13) 2_655 2_655
O18 Sr3 O19 131.57(13) 1_655 2_655
O19 Sr3 O19 180.0 1_655 2_655
O15 Sr3 O2 72.96(14) 2_755 2_756
O15 Sr3 O2 107.04(14) . 2_756
O18 Sr3 O2 116.46(14) 2_655 2_756
O18 Sr3 O2 63.54(14) 1_655 2_756
O19 Sr3 O2 109.24(13) 1_655 2_756
O19 Sr3 O2 70.76(13) 2_655 2_756
O15 Sr3 O2 107.04(14) 2_755 1_554
O15 Sr3 O2 72.96(14) . 1_554
O18 Sr3 O2 63.54(14) 2_655 1_554
O18 Sr3 O2 116.46(14) 1_655 1_554
O19 Sr3 O2 70.76(13) 1_655 1_554
O19 Sr3 O2 109.24(13) 2_655 1_554
O2 Sr3 O2 180.0 2_756 1_554
O15 Sr3 O14 132.86(14) 2_755 .
O15 Sr3 O14 47.13(14) . .
O18 Sr3 O14 104.13(13) 2_655 .
O18 Sr3 O14 75.87(13) 1_655 .
O19 Sr3 O14 111.75(13) 1_655 .
O19 Sr3 O14 68.25(13) 2_655 .
O2 Sr3 O14 60.51(12) 2_756 .
O2 Sr3 O14 119.48(12) 1_554 .
O15 Sr3 O14 47.13(14) 2_755 2_755
O15 Sr3 O14 132.87(14) . 2_755
O18 Sr3 O14 75.87(13) 2_655 2_755
O18 Sr3 O14 104.13(13) 1_655 2_755
O19 Sr3 O14 68.25(13) 1_655 2_755
O19 Sr3 O14 111.75(13) 2_655 2_755
O2 Sr3 O14 119.48(12) 2_756 2_755
O2 Sr3 O14 60.52(12) 1_554 2_755
O14 Sr3 O14 180.00(14) . 2_755
O15 Sr3 C36 90.98(19) 2_755 2_655
O15 Sr3 C36 89.02(19) . 2_655
O18 Sr3 C36 23.96(16) 2_655 2_655
O18 Sr3 C36 156.04(16) 1_655 2_655
O19 Sr3 C36 155.49(15) 1_655 2_655
O19 Sr3 C36 24.51(15) 2_655 2_655
O2 Sr3 C36 94.24(15) 2_756 2_655
O2 Sr3 C36 85.76(15) 1_554 2_655
O14 Sr3 C36 85.55(15) . 2_655
O14 Sr3 C36 94.45(15) 2_755 2_655
O15 Sr3 C36 89.02(19) 2_755 1_655
O15 Sr3 C36 90.98(19) . 1_655
O18 Sr3 C36 156.04(16) 2_655 1_655
O18 Sr3 C36 23.96(16) 1_655 1_655
O19 Sr3 C36 24.51(15) 1_655 1_655
O19 Sr3 C36 155.49(15) 2_655 1_655
O2 Sr3 C36 85.76(15) 2_756 1_655
O2 Sr3 C36 94.24(15) 1_554 1_655
O14 Sr3 C36 94.45(15) . 1_655
O14 Sr3 C36 85.55(15) 2_755 1_655
C36 Sr3 C36 180.0 2_655 1_655

loop_
_geom_bond_atom_site_label_1
_geom_bond_atom_site_label_2
_geom_bond_distance
_geom_bond_site_symmetry_2
C1 O1 1.259(8) .
C1 O2 1.271(8) .
C1 C2 1.511(8) .
C1 Sr2 2.995(6) 2_756
C2 C7 1.382(10) .
C2 C3 1.390(10) .
C3 C4 1.391(9) .
C3 H3 0.9300 .
C4 C5 1.393(11) .
C4 H4 0.9300 .
C5 C6 1.377(11) .
C5 S1 1.767(6) .
C6 C7 1.397(9) .
C6 H6 0.9300 .
C7 H7 0.9300 .
C8 C9 1.383(11) .
C8 C13 1.394(11) .
C8 S1 1.763(7) .
C9 C10 1.386(10) .
C9 H9 0.9300 .
C10 C11 1.404(10) .
C10 H10 0.9300 .
C11 C12 1.351(10) .
C11 C14 1.491(10) .
C12 C13 1.392(10) .
C12 H12 0.9300 .
C13 H13 0.9300 .
C14 O5 1.255(8) .
C14 O6 1.268(10) .
C14 Sr2 2.968(6) .
C15 O10 1.243(10) .
C15 N3 1.291(12) .
C15 H15 0.9300 .
C16 N3 1.405(13) .
C16 H16A 0.9600 .
C16 H16B 0.9600 .
C16 H16C 0.9600 .
C17 N3 1.475(16) .
C17 H17A 0.9600 .
C17 H17B 0.9600 .
C17 H17C 0.9600 .
C18 O12 1.12(2) .
C18 N4 1.39(2) .
C18 Sr2 3.39(2) .
C19 N4 1.58(2) 2_655
C19 N4 1.61(2) .
C20 O9 1.230(17) .
C20 N2 1.317(18) .
C20 H20 0.9300 .
C21 N2 1.48(2) .
C21 H21A 0.9600 .
C21 H21B 0.9600 .
C21 H21C 0.9600 .
C23 O15 1.227(8) .
C23 O14 1.273(8) .
C23 C24 1.503(8) .
C23 Sr3 3.069(6) .
C24 C25 1.378(9) .
C24 C29 1.402(9) .
C25 C26 1.372(10) .
C25 H25 0.9300 .
C26 C27 1.383(11) .
C26 H26 0.9300 .
C27 C28 1.385(10) .
C27 S2 1.767(6) .
C28 C29 1.374(9) .
C28 H28 0.9300 .
C29 H29 0.9300 .
C30 C35 1.366(11) .
C30 C31 1.392(11) .
C30 S2 1.769(7) .
C31 C32 1.382(11) .
C31 H31 0.9300 .
C32 C33 1.391(9) .
C32 H32 0.9300 .
C33 C34 1.385(10) .
C33 C36 1.518(9) .
C34 C35 1.378(10) .
C34 H34 0.9300 .
C35 H35 0.9300 .
C36 O18 1.238(8) .
C36 O19 1.263(8) .
C36 Sr3 3.041(6) 1_455
C39 N2 1.49(2) .
C39 H39A 0.9600 .
C39 H39B 0.9600 .
C39 H39C 0.9600 .
C41 O13 1.18(2) .
C41 N5 1.30(2) .
C41 H41 0.9300 .
C42 N5 1.47(2) .
C42 H42D 0.9600 .
C42 H43E 0.9600 .
C42 H42E 0.9600 .
C43 N5 1.427(15) .
C43 H43A 0.9600 .
C43 H43B 0.9600 .
C43 H43C 0.9600 .
C44 O7 1.52(4) .
C44 O8 1.83(4) .
C44 Sr1 2.94(5) .
C44 H100 0.9300 .
N4 C19 1.58(2) 2_655
O1 Sr2 2.581(5) 2_756
O2 Sr1 2.685(5) 2_756
O2 Sr2 2.702(4) 2_756
O2 Sr3 2.741(4) 1_556
O3 S1 1.457(7) .
O4 S1 1.423(7) .
O5 Sr1 2.511(5) .
O5 Sr2 2.606(5) .
O6 Sr2 2.608(8) .
O7 Sr1 2.560(11) .
O8 Sr1 2.677(16) .
O9 Sr1 2.589(8) .
O10 Sr2 2.549(5) .
O12 Sr2 2.533(10) .
O13 Sr1 2.552(9) .
O14 Sr1 2.587(4) .
O14 Sr2 2.613(5) .
O14 Sr3 2.894(4) .
O15 Sr3 2.525(5) .
O16 S2 1.432(7) .
O17 S2 1.439(7) .
O18 Sr1 2.536(4) 1_455
O18 Sr3 2.689(5) 1_455
O19 Sr2 2.484(4) 2_655
O19 Sr3 2.705(4) 1_455
Sr1 O18 2.536(4) 1_655
Sr1 O2 2.685(5) 2_756
Sr1 Sr2 3.9142(9) .
Sr1 Sr3 4.0003(7) .
Sr2 O19 2.484(4) 2_655
Sr2 O1 2.581(5) 2_756
Sr2 O2 2.702(4) 2_756
Sr2 C1 2.995(6) 2_756
Sr3 O15 2.525(5) 2_755
Sr3 O18 2.689(5) 2_655
Sr3 O18 2.689(5) 1_655
Sr3 O19 2.705(4) 1_655
Sr3 O19 2.705(4) 2_655
Sr3 O2 2.741(4) 2_756
Sr3 O2 2.741(4) 1_554
Sr3 O14 2.894(4) 2_755
Sr3 C36 3.040(6) 2_655
Sr3 C36 3.040(6) 1_655

loop_
_geom_torsion_atom_site_label_1
_geom_torsion_atom_site_label_2
_geom_torsion_atom_site_label_3
_geom_torsion_atom_site_label_4
_geom_torsion
_geom_torsion_site_symmetry_1
_geom_torsion_site_symmetry_4
O1 C1 C2 C7 -10.9(10) . .
O2 C1 C2 C7 169.6(6) . .
Sr2 C1 C2 C7 -5(8) 2_756 .
O1 C1 C2 C3 168.7(7) . .
O2 C1 C2 C3 -10.8(10) . .
Sr2 C1 C2 C3 174(7) 2_756 .
C7 C2 C3 C4 2.5(10) . .
C1 C2 C3 C4 -177.1(6) . .
C2 C3 C4 C5 -1.9(10) . .
C3 C4 C5 C6 0.1(10) . .
C3 C4 C5 S1 177.2(5) . .
C4 C5 C6 C7 1.1(11) . .
S1 C5 C6 C7 -176.0(6) . .
C3 C2 C7 C6 -1.3(11) . .
C1 C2 C7 C6 178.4(7) . .
C5 C6 C7 C2 -0.5(11) . .
C13 C8 C9 C10 -0.4(11) . .
S1 C8 C9 C10 -177.6(6) . .
C8 C9 C10 C11 1.7(11) . .
C9 C10 C11 C12 -2.0(12) . .
C9 C10 C11 C14 175.7(8) . .
C10 C11 C12 C13 1.0(12) . .
C14 C11 C12 C13 -176.6(8) . .
C11 C12 C13 C8 0.2(12) . .
C9 C8 C13 C12 -0.5(11) . .
S1 C8 C13 C12 176.7(6) . .
C12 C11 C14 O5 7.7(13) . .
C10 C11 C14 O5 -169.9(8) . .
C12 C11 C14 O6 -170.2(8) . .
C10 C11 C14 O6 12.1(13) . .
C12 C11 C14 Sr2 80(9) . .
C10 C11 C14 Sr2 -98(8) . .
O15 C23 C24 C25 177.9(7) . .
O14 C23 C24 C25 -2.0(10) . .
Sr3 C23 C24 C25 141(2) . .
O15 C23 C24 C29 -1.1(10) . .
O14 C23 C24 C29 179.1(6) . .
Sr3 C23 C24 C29 -38(3) . .
C29 C24 C25 C26 1.5(12) . .
C23 C24 C25 C26 -177.4(7) . .
C24 C25 C26 C27 -0.6(12) . .
C25 C26 C27 C28 0.3(12) . .
C25 C26 C27 S2 179.5(6) . .
C26 C27 C28 C29 -1.0(11) . .
S2 C27 C28 C29 179.8(5) . .
C27 C28 C29 C24 1.9(11) . .
C25 C24 C29 C28 -2.2(11) . .
C23 C24 C29 C28 176.8(6) . .
C35 C30 C31 C32 -3.6(12) . .
S2 C30 C31 C32 177.8(6) . .
C30 C31 C32 C33 2.7(12) . .
C31 C32 C33 C34 -0.7(11) . .
C31 C32 C33 C36 179.5(7) . .
C32 C33 C34 C35 -0.4(12) . .
C36 C33 C34 C35 179.4(7) . .
C31 C30 C35 C34 2.5(12) . .
S2 C30 C35 C34 -178.9(6) . .
C33 C34 C35 C30 -0.5(13) . .
C34 C33 C36 O18 -166.3(7) . .
C32 C33 C36 O18 13.5(9) . .
C34 C33 C36 O19 12.2(9) . .
C32 C33 C36 O19 -168.0(6) . .
C34 C33 C36 Sr3 97(9) . 1_455
C32 C33 C36 Sr3 -84(9) . 1_455
O9 C20 N2 C21 -10(3) . .
O9 C20 N2 C39 176.3(17) . .
O10 C15 N3 C16 -175.7(9) . .
O10 C15 N3 C17 -1.7(13) . .
O12 C18 N4 C19 18(4) . 2_655
Sr2 C18 N4 C19 -21(5) . 2_655
O12 C18 N4 C19 -179.4(19) . .
Sr2 C18 N4 C19 142(2) . .
N4 C19 N4 C18 -167(2) 2_655 .
N4 C19 N4 C19 -0.002(2) 2_655 2_655
O13 C41 N5 C43 172(2) . .
O13 C41 N5 C42 7(4) . .
O2 C1 O1 Sr2 -1.0(8) . 2_756
C2 C1 O1 Sr2 179.6(5) . 2_756
O1 C1 O2 Sr1 -94.3(8) . 2_756
C2 C1 O2 Sr1 85.1(8) . 2_756
Sr2 C1 O2 Sr1 -95.2(5) 2_756 2_756
O1 C1 O2 Sr2 0.9(8) . 2_756
C2 C1 O2 Sr2 -179.6(6) . 2_756
O1 C1 O2 Sr3 98.4(8) . 1_556
C2 C1 O2 Sr3 -82.1(7) . 1_556
Sr2 C1 O2 Sr3 97.5(3) 2_756 1_556
O6 C14 O5 Sr1 178(2) . .
C11 C14 O5 Sr1 0(3) . .
Sr2 C14 O5 Sr1 -176(3) . .
O6 C14 O5 Sr2 -6.1(10) . .
C11 C14 O5 Sr2 176.0(7) . .
O5 C14 O6 Sr2 6.1(10) . .
C11 C14 O6 Sr2 -176.0(7) . .
O8 C44 O7 Sr1 6(3) . .
O7 C44 O8 Sr1 -6(3) . .
N2 C20 O9 Sr1 174.6(12) . .
N3 C15 O10 Sr2 -172.9(6) . .
N4 C18 O12 Sr2 -147.0(17) . .
N5 C41 O13 Sr1 126(3) . .
O15 C23 O14 Sr1 84.7(8) . .
C24 C23 O14 Sr1 -95.5(6) . .
Sr3 C23 O14 Sr1 91.2(3) . .
O15 C23 O14 Sr2 -97.7(8) . .
C24 C23 O14 Sr2 82.1(8) . .
Sr3 C23 O14 Sr2 -91.2(5) . .
O15 C23 O14 Sr3 -6.6(7) . .
C24 C23 O14 Sr3 173.2(6) . .
O14 C23 O15 Sr3 7.8(8) . .
C24 C23 O15 Sr3 -172.1(5) . .
O19 C36 O18 Sr1 -118.6(9) . 1_455
C33 C36 O18 Sr1 59.8(12) . 1_455
Sr3 C36 O18 Sr1 -123.6(10) 1_455 1_455
O19 C36 O18 Sr3 5.0(7) . 1_455
C33 C36 O18 Sr3 -176.7(5) . 1_455
O18 C36 O19 Sr2 -141.2(9) . 2_655
C33 C36 O19 Sr2 40.4(15) . 2_655
Sr3 C36 O19 Sr2 -136.3(12) 1_455 2_655
O18 C36 O19 Sr3 -4.9(7) . 1_455
C33 C36 O19 Sr3 176.7(5) . 1_455
C9 C8 S1 O4 -140.6(6) . .
C13 C8 S1 O4 42.1(6) . .
C9 C8 S1 O3 -9.9(6) . .
C13 C8 S1 O3 172.8(6) . .
C9 C8 S1 C5 105.0(6) . .
C13 C8 S1 C5 -72.3(6) . .
C6 C5 S1 O4 -18.5(7) . .
C4 C5 S1 O4 164.3(6) . .
C6 C5 S1 O3 -149.6(6) . .
C4 C5 S1 O3 33.2(7) . .
C6 C5 S1 C8 96.3(6) . .
C4 C5 S1 C8 -80.9(6) . .
C26 C27 S2 O16 160.2(6) . .
C28 C27 S2 O16 -20.6(7) . .
C26 C27 S2 O17 29.2(7) . .
C28 C27 S2 O17 -151.6(6) . .
C26 C27 S2 C30 -85.0(7) . .
C28 C27 S2 C30 94.2(6) . .
C35 C30 S2 O16 26.9(7) . .
C31 C30 S2 O16 -154.4(6) . .
C35 C30 S2 O17 157.2(6) . .
C31 C30 S2 O17 -24.2(7) . .
C35 C30 S2 C27 -88.3(7) . .
C31 C30 S2 C27 90.3(6) . .
C14 O5 Sr1 O18 149(3) . 1_655
Sr2 O5 Sr1 O18 -27.0(4) . 1_655
C14 O5 Sr1 O13 -101(3) . .
Sr2 O5 Sr1 O13 83.2(3) . .
C14 O5 Sr1 O7 59(3) . .
Sr2 O5 Sr1 O7 -117.3(3) . .
C14 O5 Sr1 O14 -152(3) . .
Sr2 O5 Sr1 O14 32.32(17) . .
C14 O5 Sr1 O9 -59(3) . .
Sr2 O5 Sr1 O9 124.7(3) . .
C14 O5 Sr1 O8 0(3) . .
Sr2 O5 Sr1 O8 -175.9(4) . .
C14 O5 Sr1 O2 140(3) . 2_756
Sr2 O5 Sr1 O2 -36.21(16) . 2_756
C14 O5 Sr1 C44 35(3) . .
Sr2 O5 Sr1 C44 -140.4(9) . .
C14 O5 Sr1 Sr2 176(3) . .
C14 O5 Sr1 Sr3 172(3) . .
Sr2 O5 Sr1 Sr3 -4.0(2) . .
C41 O13 Sr1 O5 156(2) . .
C41 O13 Sr1 O18 -65(2) . 1_655
C41 O13 Sr1 O7 10(2) . .
C41 O13 Sr1 O14 -154(2) . .
C41 O13 Sr1 O9 114(2) . .
C41 O13 Sr1 O8 36(2) . .
C41 O13 Sr1 O2 -107(2) . 2_756
C41 O13 Sr1 C44 23(2) . .
C41 O13 Sr1 Sr2 -157(2) . .
C41 O13 Sr1 Sr3 -106(2) . .
C44 O7 Sr1 O5 -132.1(17) . .
C44 O7 Sr1 O18 89.2(16) . 1_655
C44 O7 Sr1 O13 23.2(18) . .
C44 O7 Sr1 O14 177.8(16) . .
C44 O7 Sr1 O9 -65.1(17) . .
C44 O7 Sr1 O8 -3.5(17) . .
C44 O7 Sr1 O2 153.5(17) . 2_756
C44 O7 Sr1 Sr2 -168.5(16) . .
C44 O7 Sr1 Sr3 128.1(16) . .
C23 O14 Sr1 O5 146.4(5) . .
Sr2 O14 Sr1 O5 -32.01(18) . .
Sr3 O14 Sr1 O5 -126.67(19) . .
C23 O14 Sr1 O18 -68.1(5) . 1_655
Sr2 O14 Sr1 O18 113.49(16) . 1_655
Sr3 O14 Sr1 O18 18.83(15) . 1_655
C23 O14 Sr1 O13 2.9(5) . .
Sr2 O14 Sr1 O13 -175.5(2) . .
Sr3 O14 Sr1 O13 89.9(2) . .
C23 O14 Sr1 O7 -161.1(6) . .
Sr2 O14 Sr1 O7 20.5(4) . .
Sr3 O14 Sr1 O7 -74.1(4) . .
C23 O14 Sr1 O9 73.6(5) . .
Sr2 O14 Sr1 O9 -104.7(2) . .
Sr3 O14 Sr1 O9 160.6(2) . .
C23 O14 Sr1 O8 21.3(9) . .
Sr2 O14 Sr1 O8 -157.1(7) . .
Sr3 O14 Sr1 O8 108.3(7) . .
C23 O14 Sr1 O2 -134.7(5) . 2_756
Sr2 O14 Sr1 O2 46.92(13) . 2_756
Sr3 O14 Sr1 O2 -47.73(12) . 2_756
C23 O14 Sr1 C44 -153(6) . .
Sr2 O14 Sr1 C44 29(6) . .
Sr3 O14 Sr1 C44 -66(6) . .
C23 O14 Sr1 Sr2 178.4(5) . .
Sr3 O14 Sr1 Sr2 -94.66(15) . .
C23 O14 Sr1 Sr3 -87.0(5) . .
Sr2 O14 Sr1 Sr3 94.66(15) . .
C20 O9 Sr1 O5 -138.4(13) . .
C20 O9 Sr1 O18 12.1(15) . 1_655
C20 O9 Sr1 O13 10.2(12) . .
C20 O9 Sr1 O7 149.0(13) . .
C20 O9 Sr1 O14 -65.3(13) . .
C20 O9 Sr1 O8 91.0(13) . .
C20 O9 Sr1 O2 -108.6(12) . 2_756
C20 O9 Sr1 C44 120.7(15) . .
C20 O9 Sr1 Sr2 -105.5(13) . .
C20 O9 Sr1 Sr3 -46.9(14) . .
C44 O8 Sr1 O5 68.1(15) . .
C44 O8 Sr1 O18 -92.0(14) . 1_655
C44 O8 Sr1 O13 -160.4(15) . .
C44 O8 Sr1 O7 2.9(14) . .
C44 O8 Sr1 O14 -178.7(13) . .
C44 O8 Sr1 O9 126.4(15) . .
C44 O8 Sr1 O2 -34.3(16) . 2_756
C44 O8 Sr1 Sr2 59(2) . .
C44 O8 Sr1 Sr3 -100.5(15) . .
O7 C44 Sr1 O5 48.9(16) . .
O8 C44 Sr1 O5 -125.8(12) . .
O7 C44 Sr1 O18 -94.0(15) . 1_655
O8 C44 Sr1 O18 91.3(12) . 1_655
O7 C44 Sr1 O13 -164.7(12) . .
O8 C44 Sr1 O13 20.6(15) . .
O8 C44 Sr1 O7 -175(3) . .
O7 C44 Sr1 O14 -10(7) . .
O8 C44 Sr1 O14 175(5) . .
O7 C44 Sr1 O9 122.9(14) . .
O8 C44 Sr1 O9 -51.8(13) . .
O7 C44 Sr1 O8 175(3) . .
O7 C44 Sr1 O2 -27.2(17) . 2_756
O8 C44 Sr1 O2 158.1(10) . 2_756
O7 C44 Sr1 Sr2 15(2) . .
O8 C44 Sr1 Sr2 -159.6(8) . .
O7 C44 Sr1 Sr3 -69.4(18) . .
O8 C44 Sr1 Sr3 115.9(12) . .
C18 O12 Sr2 O19 47.9(19) . 2_655
C18 O12 Sr2 O10 -42.7(19) . .
C18 O12 Sr2 O1 -17(2) . 2_756
C18 O12 Sr2 O5 -169.2(18) . .
C18 O12 Sr2 O6 -122.4(19) . .
C18 O12 Sr2 O14 124.5(19) . .
C18 O12 Sr2 O2 103.0(19) . 2_756
C18 O12 Sr2 C14 -144.4(18) . .
C18 O12 Sr2 C1 63(2) . 2_756
C18 O12 Sr2 Sr1 148.1(18) . .
C15 O10 Sr2 O19 175.7(6) . 2_655
C15 O10 Sr2 O12 -99.2(6) . .
C15 O10 Sr2 O1 90.4(6) . 2_756
C15 O10 Sr2 O5 13.2(7) . .
C15 O10 Sr2 O6 -7.5(6) . .
C15 O10 Sr2 O14 -143.3(6) . .
C15 O10 Sr2 O2 104.1(6) . 2_756
C15 O10 Sr2 C14 3.2(7) . .
C15 O10 Sr2 C1 96.9(6) . 2_756
C15 O10 Sr2 C18 -109.2(7) . .
C15 O10 Sr2 Sr1 55.6(8) . .
C14 O5 Sr2 O19 -175.5(5) . 2_655
Sr1 O5 Sr2 O19 3.5(4) . 2_655
C14 O5 Sr2 O12 75.2(6) . .
Sr1 O5 Sr2 O12 -105.8(3) . .
C14 O5 Sr2 O10 -23.7(6) . .
Sr1 O5 Sr2 O10 155.28(18) . .
C14 O5 Sr2 O1 -94.8(6) . 2_756
Sr1 O5 Sr2 O1 84.2(2) . 2_756
C14 O5 Sr2 O6 3.3(5) . .
Sr1 O5 Sr2 O6 -177.7(4) . .
C14 O5 Sr2 O14 148.7(6) . .
Sr1 O5 Sr2 O14 -32.35(17) . .
C14 O5 Sr2 O2 -142.7(6) . 2_756
Sr1 O5 Sr2 O2 36.35(17) . 2_756
Sr1 O5 Sr2 C14 179.0(7) . .
C14 O5 Sr2 C1 -117.9(6) . 2_756
Sr1 O5 Sr2 C1 61.1(2) . 2_756
C14 O5 Sr2 C18 72.0(7) . .
Sr1 O5 Sr2 C18 -109.0(5) . .
C14 O5 Sr2 Sr1 -179.0(7) . .
C14 O6 Sr2 O19 172.5(9) . 2_655
C14 O6 Sr2 O12 -121.0(6) . .
C14 O6 Sr2 O10 154.8(6) . .
C14 O6 Sr2 O1 80.2(6) . 2_756
C14 O6 Sr2 O5 -3.2(5) . .
C14 O6 Sr2 O14 -39.0(6) . .
C14 O6 Sr2 O2 32.2(6) . 2_756
C14 O6 Sr2 C1 57.5(6) . 2_756
C14 O6 Sr2 C18 -133.1(7) . .
C14 O6 Sr2 Sr1 -4.7(6) . .
C23 O14 Sr2 O19 55.7(6) . 2_655
Sr1 O14 Sr2 O19 -126.31(16) . 2_655
Sr3 O14 Sr2 O19 -32.13(13) . 2_655
C23 O14 Sr2 O12 -31.2(6) . .
Sr1 O14 Sr2 O12 146.8(2) . .
Sr3 O14 Sr2 O12 -119.0(2) . .
C23 O14 Sr2 O10 13.2(9) . .
Sr1 O14 Sr2 O10 -168.8(4) . .
Sr3 O14 Sr2 O10 -74.6(5) . .
C23 O14 Sr2 O1 134.1(6) . 2_756
Sr1 O14 Sr2 O1 -47.9(2) . 2_756
Sr3 O14 Sr2 O1 46.3(2) . 2_756
C23 O14 Sr2 O5 -146.9(6) . .
Sr1 O14 Sr2 O5 31.09(16) . .
Sr3 O14 Sr2 O5 125.26(18) . .
C23 O14 Sr2 O6 -118.6(6) . .
Sr1 O14 Sr2 O6 59.4(2) . .
Sr3 O14 Sr2 O6 153.55(19) . .
C23 O14 Sr2 O2 135.2(6) . 2_756
Sr1 O14 Sr2 O2 -46.83(13) . 2_756
Sr3 O14 Sr2 O2 47.34(12) . 2_756
C23 O14 Sr2 C14 -134.2(6) . .
Sr1 O14 Sr2 C14 43.8(2) . .
Sr3 O14 Sr2 C14 137.95(19) . .
C23 O14 Sr2 C1 134.4(6) . 2_756
Sr1 O14 Sr2 C1 -47.59(18) . 2_756
Sr3 O14 Sr2 C1 46.58(16) . 2_756
C23 O14 Sr2 C18 -19.5(7) . .
Sr1 O14 Sr2 C18 158.5(4) . .
Sr3 O14 Sr2 C18 -107.3(4) . .
C23 O14 Sr2 Sr1 -178.0(7) . .
Sr3 O14 Sr2 Sr1 94.17(14) . .
O5 C14 Sr2 O19 11.3(12) . 2_655
O6 C14 Sr2 O19 -174.6(7) . 2_655
C11 C14 Sr2 O19 -63(9) . 2_655
O5 C14 Sr2 O12 -112.3(6) . .
O6 C14 Sr2 O12 61.8(6) . .
C11 C14 Sr2 O12 174(8) . .
O5 C14 Sr2 O10 160.5(5) . .
O6 C14 Sr2 O10 -25.4(6) . .
C11 C14 Sr2 O10 86(8) . .
O5 C14 Sr2 O1 84.9(5) . 2_756
O6 C14 Sr2 O1 -101.0(6) . 2_756
C11 C14 Sr2 O1 11(8) . 2_756
O6 C14 Sr2 O5 174.1(10) . .
C11 C14 Sr2 O5 -74(8) . .
O5 C14 Sr2 O6 -174.1(10) . .
C11 C14 Sr2 O6 112(9) . .
O5 C14 Sr2 O14 -29.5(5) . .
O6 C14 Sr2 O14 144.6(6) . .
C11 C14 Sr2 O14 -104(8) . .
O5 C14 Sr2 O2 35.1(5) . 2_756
O6 C14 Sr2 O2 -150.8(6) . 2_756
C11 C14 Sr2 O2 -39(8) . 2_756
O5 C14 Sr2 C1 60.3(5) . 2_756
O6 C14 Sr2 C1 -125.7(6) . 2_756
C11 C14 Sr2 C1 -14(8) . 2_756
O5 C14 Sr2 C18 -121.4(6) . .
O6 C14 Sr2 C18 52.7(7) . .
C11 C14 Sr2 C18 165(8) . .
O5 C14 Sr2 Sr1 0.7(5) . .
O6 C14 Sr2 Sr1 174.8(6) . .
C11 C14 Sr2 Sr1 -73(8) . .
O12 C18 Sr2 O19 -130.3(19) . 2_655
N4 C18 Sr2 O19 -67(3) . 2_655
N4 C18 Sr2 O12 63(3) . .
O12 C18 Sr2 O10 135.5(19) . .
N4 C18 Sr2 O10 -162(3) . .
O12 C18 Sr2 O1 169.2(14) . 2_756
N4 C18 Sr2 O1 -128(3) . 2_756
O12 C18 Sr2 O5 12(2) . .
N4 C18 Sr2 O5 75(3) . .
O12 C18 Sr2 O6 58.6(19) . .
N4 C18 Sr2 O6 122(3) . .
O12 C18 Sr2 O14 -54.8(18) . .
N4 C18 Sr2 O14 8(3) . .
O12 C18 Sr2 O2 -97.3(19) . 2_756
N4 C18 Sr2 O2 -34(4) . 2_756
O12 C18 Sr2 C14 39(2) . .
N4 C18 Sr2 C14 102(3) . .
O12 C18 Sr2 C1 -145.2(14) . 2_756
N4 C18 Sr2 C1 -82(3) . 2_756
O12 C18 Sr2 Sr1 -37(2) . .
N4 C18 Sr2 Sr1 26(3) . .
O5 Sr1 Sr2 O19 -177.7(3) . 2_655
O18 Sr1 Sr2 O19 -15.34(16) 1_655 2_655
O13 Sr1 Sr2 O19 57.8(2) . 2_655
O7 Sr1 Sr2 O19 -114.0(3) . 2_655
O14 Sr1 Sr2 O19 52.92(18) . 2_655
O9 Sr1 Sr2 O19 130.0(2) . 2_655
O8 Sr1 Sr2 O19 -166.1(12) . 2_655
O2 Sr1 Sr2 O19 -52.87(16) 2_756 2_655
C44 Sr1 Sr2 O19 -121.9(11) . 2_655
Sr3 Sr1 Sr2 O19 -2.19(11) . 2_655
O5 Sr1 Sr2 O12 92.2(3) . .
O18 Sr1 Sr2 O12 -105.5(3) 1_655 .
O13 Sr1 Sr2 O12 -32.3(3) . .
O7 Sr1 Sr2 O12 155.8(4) . .
O14 Sr1 Sr2 O12 -37.2(3) . .
O9 Sr1 Sr2 O12 39.8(3) . .
O8 Sr1 Sr2 O12 103.8(12) . .
O2 Sr1 Sr2 O12 -143.0(3) 2_756 .
C44 Sr1 Sr2 O12 148.0(11) . .
Sr3 Sr1 Sr2 O12 -92.3(2) . .
O5 Sr1 Sr2 O10 -59.6(4) . .
O18 Sr1 Sr2 O10 102.7(3) 1_655 .
O13 Sr1 Sr2 O10 175.9(4) . .
O7 Sr1 Sr2 O10 4.0(4) . .
O14 Sr1 Sr2 O10 171.0(4) . .
O9 Sr1 Sr2 O10 -112.0(4) . .
O8 Sr1 Sr2 O10 -48.0(12) . .
O2 Sr1 Sr2 O10 65.2(3) 2_756 .
C44 Sr1 Sr2 O10 -3.8(11) . .
Sr3 Sr1 Sr2 O10 115.9(3) . .
O5 Sr1 Sr2 O1 -93.4(3) . 2_756
O18 Sr1 Sr2 O1 69.02(19) 1_655 2_756
O13 Sr1 Sr2 O1 142.2(3) . 2_756
O7 Sr1 Sr2 O1 -29.7(3) . 2_756
O14 Sr1 Sr2 O1 137.3(2) . 2_756
O9 Sr1 Sr2 O1 -145.7(2) . 2_756
O8 Sr1 Sr2 O1 -81.7(12) . 2_756
O2 Sr1 Sr2 O1 31.49(19) 2_756 2_756
C44 Sr1 Sr2 O1 -37.5(11) . 2_756
Sr3 Sr1 Sr2 O1 82.17(15) . 2_756
O18 Sr1 Sr2 O5 162.4(3) 1_655 .
O13 Sr1 Sr2 O5 -124.5(3) . .
O7 Sr1 Sr2 O5 63.7(3) . .
O14 Sr1 Sr2 O5 -129.4(3) . .
O9 Sr1 Sr2 O5 -52.3(3) . .
O8 Sr1 Sr2 O5 11.7(12) . .
O2 Sr1 Sr2 O5 124.8(3) 2_756 .
C44 Sr1 Sr2 O5 55.8(11) . .
Sr3 Sr1 Sr2 O5 175.5(2) . .
O5 Sr1 Sr2 O6 1.8(3) . .
O18 Sr1 Sr2 O6 164.1(2) 1_655 .
O13 Sr1 Sr2 O6 -122.7(3) . .
O7 Sr1 Sr2 O6 65.4(3) . .
O14 Sr1 Sr2 O6 -127.6(2) . .
O9 Sr1 Sr2 O6 -50.6(3) . .
O8 Sr1 Sr2 O6 13.4(12) . .
O2 Sr1 Sr2 O6 126.6(2) 2_756 .
C44 Sr1 Sr2 O6 57.6(11) . .
Sr3 Sr1 Sr2 O6 177.27(17) . .
O5 Sr1 Sr2 O14 129.4(3) . .
O18 Sr1 Sr2 O14 -68.26(19) 1_655 .
O13 Sr1 Sr2 O14 4.9(3) . .
O7 Sr1 Sr2 O14 -167.0(3) . .
O9 Sr1 Sr2 O14 77.0(2) . .
O8 Sr1 Sr2 O14 141.0(12) . .
O2 Sr1 Sr2 O14 -105.79(19) 2_756 .
C44 Sr1 Sr2 O14 -174.8(11) . .
Sr3 Sr1 Sr2 O14 -55.12(15) . .
O5 Sr1 Sr2 O2 -124.8(3) . 2_756
O18 Sr1 Sr2 O2 37.53(17) 1_655 2_756
O13 Sr1 Sr2 O2 110.7(2) . 2_756
O7 Sr1 Sr2 O2 -61.2(3) . 2_756
O14 Sr1 Sr2 O2 105.79(19) . 2_756
O9 Sr1 Sr2 O2 -177.2(2) . 2_756
O8 Sr1 Sr2 O2 -113.2(12) . 2_756
C44 Sr1 Sr2 O2 -69.0(11) . 2_756
Sr3 Sr1 Sr2 O2 50.67(12) . 2_756
O5 Sr1 Sr2 C14 -0.5(3) . .
O18 Sr1 Sr2 C14 161.9(2) 1_655 .
O13 Sr1 Sr2 C14 -124.9(3) . .
O7 Sr1 Sr2 C14 63.2(3) . .
O14 Sr1 Sr2 C14 -129.8(3) . .
O9 Sr1 Sr2 C14 -52.8(3) . .
O8 Sr1 Sr2 C14 11.2(12) . .
O2 Sr1 Sr2 C14 124.4(2) 2_756 .
C44 Sr1 Sr2 C14 55.4(11) . .
Sr3 Sr1 Sr2 C14 175.1(2) . .
O5 Sr1 Sr2 C1 -106.2(3) . 2_756
O18 Sr1 Sr2 C1 56.19(19) 1_655 2_756
O13 Sr1 Sr2 C1 129.4(3) . 2_756
O7 Sr1 Sr2 C1 -42.5(3) . 2_756
O14 Sr1 Sr2 C1 124.5(2) . 2_756
O9 Sr1 Sr2 C1 -158.5(2) . 2_756
O8 Sr1 Sr2 C1 -94.5(12) . 2_756
O2 Sr1 Sr2 C1 18.66(19) 2_756 2_756
C44 Sr1 Sr2 C1 -50.4(11) . 2_756
Sr3 Sr1 Sr2 C1 69.33(15) . 2_756
O5 Sr1 Sr2 C18 101.7(5) . .
O18 Sr1 Sr2 C18 -96.0(5) 1_655 .
O13 Sr1 Sr2 C18 -22.8(5) . .
O7 Sr1 Sr2 C18 165.3(5) . .
O14 Sr1 Sr2 C18 -27.7(5) . .
O9 Sr1 Sr2 C18 49.3(5) . .
O8 Sr1 Sr2 C18 113.3(13) . .
O2 Sr1 Sr2 C18 -133.5(5) 2_756 .
C44 Sr1 Sr2 C18 157.5(12) . .
Sr3 Sr1 Sr2 C18 -82.8(5) . .
C23 O15 Sr3 O15 17(28) . 2_755
C23 O15 Sr3 O18 104.8(5) . 2_655
C23 O15 Sr3 O18 -75.2(5) . 1_655
C23 O15 Sr3 O19 -123.6(5) . 1_655
C23 O15 Sr3 O19 56.4(5) . 2_655
C23 O15 Sr3 O2 -13.2(5) . 2_756
C23 O15 Sr3 O2 166.8(5) . 1_554
C23 O15 Sr3 O14 -3.9(4) . .
C23 O15 Sr3 O14 176.1(4) . 2_755
C23 O15 Sr3 C36 80.9(5) . 2_655
C23 O15 Sr3 C36 -99.1(5) . 1_655
C23 O14 Sr3 O15 -176.3(4) . 2_755
Sr1 O14 Sr3 O15 59.4(3) . 2_755
Sr2 O14 Sr3 O15 -38.6(3) . 2_755
C23 O14 Sr3 O15 3.7(4) . .
Sr1 O14 Sr3 O15 -120.6(3) . .
Sr2 O14 Sr3 O15 141.4(3) . .
C23 O14 Sr3 O18 -73.9(4) . 2_655
Sr1 O14 Sr3 O18 161.80(14) . 2_655
Sr2 O14 Sr3 O18 63.86(15) . 2_655
C23 O14 Sr3 O18 106.1(4) . 1_655
Sr1 O14 Sr3 O18 -18.20(14) . 1_655
Sr2 O14 Sr3 O18 -116.14(15) . 1_655
C23 O14 Sr3 O19 73.0(4) . 1_655
Sr1 O14 Sr3 O19 -51.36(16) . 1_655
Sr2 O14 Sr3 O19 -149.30(13) . 1_655
C23 O14 Sr3 O19 -107.0(4) . 2_655
Sr1 O14 Sr3 O19 128.64(16) . 2_655
Sr2 O14 Sr3 O19 30.70(13) . 2_655
C23 O14 Sr3 O2 173.4(4) . 2_756
Sr1 O14 Sr3 O2 49.13(13) . 2_756
Sr2 O14 Sr3 O2 -48.81(13) . 2_756
C23 O14 Sr3 O2 -6.6(4) . 1_554
Sr1 O14 Sr3 O2 -130.87(13) . 1_554
Sr2 O14 Sr3 O2 131.19(13) . 1_554
C23 O14 Sr3 O14 -154(21) . 2_755
Sr1 O14 Sr3 O14 82(21) . 2_755
Sr2 O14 Sr3 O14 -16(21) . 2_755
C23 O14 Sr3 C36 -89.1(4) . 2_655
Sr1 O14 Sr3 C36 146.55(16) . 2_655
Sr2 O14 Sr3 C36 48.61(15) . 2_655
C23 O14 Sr3 C36 90.9(4) . 1_655
Sr1 O14 Sr3 C36 -33.45(16) . 1_655
Sr2 O14 Sr3 C36 -131.39(15) . 1_655
